data_7024525
loop_
_publ_author_name
'Sun, Yan'
'Zhang, Zhengxing'
'Wang, Xu'
'Li, Xiaoqing'
'Weng, Linhong'
'Zhou, Xigeng'

_publ_section_title
;
 Isocyanate diinsertion into the N-H bond of the 2-pyridylamino ligand of
 organolanthanides.
;
_journal_issue 1
_journal_name_full 'Dalton transactions (Cambridge, England : 2003)'
_journal_page_first 221
_journal_page_last 226
_journal_paper_doi 10.1039/b918181d
_journal_volume 39
_journal_year 2010
_chemical_formula_sum 'C33 H33 Gd N4 O3'
_chemical_formula_weight 690.88
_chemical_name_systematic
;
?
;
_space_group_IT_number 14
_symmetry_cell_setting monoclinic
_symmetry_space_group_name_Hall '-P 2yn'
_symmetry_space_group_name_H-M 'P 1 21/n 1'
_atom_sites_solution_hydrogens geom
_atom_sites_solution_primary direct
_atom_sites_solution_secondary difmap
_audit_creation_method SHELXL-97
_cell_angle_alpha 90.00
_cell_angle_beta 94.670(7)
_cell_angle_gamma 90.00
_cell_formula_units_Z 4
_cell_length_a 9.811(6)
_cell_length_b 11.851(7)
_cell_length_c 26.149(16)
_cell_measurement_reflns_used 4882
_cell_measurement_temperature 293(2)
_cell_measurement_theta_max 24.152
_cell_measurement_theta_min 2.284
_cell_volume 3030(3)
_computing_cell_refinement 'Bruker SMART'
_computing_data_collection 'Bruker SMART'
_computing_data_reduction 'Bruker SHELXTL'
_computing_molecular_graphics 'Bruker SHELXTL'
_computing_publication_material 'Bruker SHELXTL'
_computing_structure_refinement 'SHELXL-97 (Sheldrick, 1997)'
_computing_structure_solution 'SHELXS-97 (Sheldrick, 1990)'
_diffrn_ambient_temperature 293(2)
_diffrn_measured_fraction_theta_full 0.990
_diffrn_measured_fraction_theta_max 0.990
_diffrn_measurement_device_type 'CCD area detector'
_diffrn_measurement_method 'phi and omega scans'
_diffrn_radiation_monochromator graphite
_diffrn_radiation_source 'fine-focus sealed tube'
_diffrn_radiation_type MoK\a
_diffrn_radiation_wavelength 0.71073
_diffrn_reflns_av_R_equivalents 0.0340
_diffrn_reflns_av_sigmaI/netI 0.0458
_diffrn_reflns_limit_h_max 11
_diffrn_reflns_limit_h_min -11
_diffrn_reflns_limit_k_max 12
_diffrn_reflns_limit_k_min -14
_diffrn_reflns_limit_l_max 31
_diffrn_reflns_limit_l_min -28
_diffrn_reflns_number 12065
_diffrn_reflns_theta_full 25.00
_diffrn_reflns_theta_max 25.00
_diffrn_reflns_theta_min 1.89
_exptl_absorpt_coefficient_mu 2.228
_exptl_absorpt_correction_T_max 0.7456
_exptl_absorpt_correction_T_min 0.6642
_exptl_absorpt_correction_type multi-scan
_exptl_absorpt_process_details sadabs
_exptl_crystal_colour yellow
_exptl_crystal_density_diffrn 1.514
_exptl_crystal_density_method 'not measured'
_exptl_crystal_description block
_exptl_crystal_F_000 1388
_exptl_crystal_size_max 0.20
_exptl_crystal_size_mid 0.15
_exptl_crystal_size_min 0.14
_refine_diff_density_max 0.983
_refine_diff_density_min -0.851
_refine_diff_density_rms 0.112
_refine_ls_extinction_method none
_refine_ls_goodness_of_fit_ref 0.999
_refine_ls_hydrogen_treatment mixed
_refine_ls_matrix_type full
_refine_ls_number_parameters 348
_refine_ls_number_reflns 5279
_refine_ls_number_restraints 1
_refine_ls_restrained_S_all 0.999
_refine_ls_R_factor_all 0.0551
_refine_ls_R_factor_gt 0.0423
_refine_ls_shift/su_max 0.001
_refine_ls_shift/su_mean 0.000
_refine_ls_structure_factor_coef Fsqd
_refine_ls_weighting_details 'calc w=1/[\s^2^(Fo^2^)+(0.0761P)^2^+2.9678P] where P=(Fo^2^+2Fc^2^)/3'
_refine_ls_weighting_scheme calc
_refine_ls_wR_factor_gt 0.1125
_refine_ls_wR_factor_ref 0.1215
_reflns_number_gt 4333
_reflns_number_total 5279
_reflns_threshold_expression >2sigma(I)
_cod_data_source_file b918181d.txt
_cod_data_source_block f80115b
_cod_depositor_comments
;
The following automatic conversions were performed:

'_symmetry_cell_setting' value 'Monoclinic' changed to 'monoclinic'
according to /home/saulius/struct/CIF-dictionaries/cif_core.dic
dictionary named 'cif_core.dic' version 2.4.2 from 2011-04-26.

Automatic conversion script
Id: cif_fix_values 1891 2012-01-12 08:04:46Z andrius 
;
_cod_original_sg_symbol_H-M P2(1)/n
_cod_database_code 7024525

loop_
_symmetry_equiv_pos_as_xyz
'x, y, z'
'-x+1/2, y+1/2, -z+1/2'
'-x, -y, -z'
'x-1/2, -y-1/2, z-1/2'

loop_
_atom_site_label
_atom_site_type_symbol
_atom_site_fract_x
_atom_site_fract_y
_atom_site_fract_z
_atom_site_U_iso_or_equiv
_atom_site_adp_type
_atom_site_occupancy
_atom_site_symmetry_multiplicity
_atom_site_calc_flag
_atom_site_refinement_flags
Gd1 Gd 1.05777(2) 0.41645(2) 0.157715(10) 0.03552(12) Uani 1 1 d .
O1 O 0.9533(4) 0.5865(3) 0.1371(2) 0.0539(11) Uani 1 1 d .
O2 O 0.5902(5) 0.4110(3) 0.1387(2) 0.0633(13) Uani 1 1 d .
N1 N 0.9359(5) 0.2582(4) 0.1960(2) 0.0488(12) Uani 1 1 d .
N2 N 0.8158(5) 0.4085(4) 0.1682(2) 0.0434(11) Uani 1 1 d .
N3 N 0.7183(5) 0.5613(4) 0.1212(2) 0.0423(11) Uani 1 1 d .
N4 N 0.8252(5) 0.7323(4) 0.1100(2) 0.0563(14) Uani 1 1 d D
H4' H 0.743(3) 0.756(5) 0.103(3) 0.068 Uiso 1 1 d D
C1 C 1.1510(12) 0.4113(12) 0.2586(3) 0.103(4) Uani 1 1 d .
H1A H 1.1078 0.3722 0.2861 0.124 Uiso 1 1 calc R
C2 C 1.2543(10) 0.3703(8) 0.2319(4) 0.084(3) Uani 1 1 d .
H2A H 1.2977 0.2964 0.2376 0.101 Uiso 1 1 calc R
C3 C 1.3063(8) 0.4564(8) 0.2048(3) 0.076(2) Uani 1 1 d .
H3A H 1.3924 0.4536 0.1883 0.091 Uiso 1 1 calc R
C4 C 1.2351(9) 0.5508(7) 0.2128(3) 0.076(2) Uani 1 1 d .
H4A H 1.2613 0.6269 0.2026 0.091 Uiso 1 1 calc R
C5 C 1.1381(9) 0.5273(11) 0.2463(4) 0.095(3) Uani 1 1 d .
H5A H 1.0840 0.5829 0.2637 0.114 Uiso 1 1 calc R
C6 C 1.1119(12) 0.4327(7) 0.0599(3) 0.081(3) Uani 1 1 d .
H6A H 1.1161 0.5039 0.0410 0.097 Uiso 1 1 calc R
C7 C 1.2183(10) 0.3801(10) 0.0818(4) 0.089(3) Uani 1 1 d .
H7A H 1.3135 0.4048 0.0814 0.107 Uiso 1 1 calc R
C8 C 1.1764(12) 0.2753(8) 0.0959(3) 0.089(3) Uani 1 1 d .
H8A H 1.2380 0.2138 0.1076 0.107 Uiso 1 1 calc R
C9 C 1.0405(11) 0.2631(7) 0.0830(3) 0.082(3) Uani 1 1 d .
H9A H 0.9888 0.1923 0.0827 0.098 Uiso 1 1 calc R
C10 C 0.9967(10) 0.3643(10) 0.0596(3) 0.088(3) Uani 1 1 d .
H10A H 0.9088 0.3772 0.0399 0.105 Uiso 1 1 calc R
C11 C 0.9549(7) 0.1579(5) 0.2198(3) 0.0563(17) Uani 1 1 d .
H11A H 1.0406 0.1242 0.2205 0.068 Uiso 1 1 calc R
C12 C 0.8542(9) 0.1041(6) 0.2427(3) 0.069(2) Uani 1 1 d .
H12A H 0.8704 0.0352 0.2591 0.083 Uiso 1 1 calc R
C13 C 0.7269(8) 0.1546(7) 0.2409(3) 0.072(2) Uani 1 1 d .
H13A H 0.6564 0.1196 0.2566 0.086 Uiso 1 1 calc R
C14 C 0.7036(7) 0.2554(6) 0.2163(3) 0.0619(18) Uani 1 1 d .
H14A H 0.6179 0.2894 0.2150 0.074 Uiso 1 1 calc R
C15 C 0.8105(6) 0.3060(5) 0.1932(2) 0.0429(13) Uani 1 1 d .
C16 C 0.7022(6) 0.4510(5) 0.1439(2) 0.0417(13) Uani 1 1 d .
C17 C 0.5986(6) 0.6082(5) 0.0933(3) 0.0463(15) Uani 1 1 d .
C18 C 0.5900(8) 0.6087(6) 0.0408(3) 0.0651(19) Uani 1 1 d .
H18A H 0.6618 0.5798 0.0237 0.078 Uiso 1 1 calc R
C19 C 0.4767(9) 0.6513(7) 0.0131(3) 0.077(2) Uani 1 1 d .
H19A H 0.4719 0.6535 -0.0225 0.092 Uiso 1 1 calc R
C20 C 0.3707(8) 0.6906(7) 0.0392(4) 0.080(3) Uani 1 1 d .
H20A H 0.2924 0.7177 0.0208 0.096 Uiso 1 1 calc R
C21 C 0.3773(7) 0.6908(6) 0.0907(4) 0.073(2) Uani 1 1 d .
H21A H 0.3039 0.7179 0.1075 0.088 Uiso 1 1 calc R
C22 C 0.4936(7) 0.6506(6) 0.1193(3) 0.0622(19) Uani 1 1 d .
H22A H 0.4999 0.6524 0.1550 0.075 Uiso 1 1 calc R
C23 C 0.8386(6) 0.6246(5) 0.1234(2) 0.0415(13) Uani 1 1 d .
C24 C 0.9387(6) 0.8028(5) 0.1016(3) 0.0479(15) Uani 1 1 d .
C25 C 0.9708(8) 0.8209(6) 0.0524(3) 0.0630(18) Uani 1 1 d .
H25A H 0.9223 0.7836 0.0254 0.076 Uiso 1 1 calc R
C26 C 1.0744(9) 0.8939(7) 0.0426(4) 0.082(2) Uani 1 1 d .
H26A H 1.0967 0.9058 0.0091 0.098 Uiso 1 1 calc R
C27 C 1.1434(8) 0.9481(6) 0.0819(5) 0.084(3) Uani 1 1 d .
H27A H 1.2124 0.9985 0.0752 0.101 Uiso 1 1 calc R
C28 C 1.1139(9) 0.9305(6) 0.1317(4) 0.080(3) Uani 1 1 d .
H28A H 1.1629 0.9679 0.1585 0.097 Uiso 1 1 calc R
C29 C 1.0103(8) 0.8563(6) 0.1413(3) 0.068(2) Uani 1 1 d .
H29A H 0.9896 0.8429 0.1749 0.082 Uiso 1 1 calc R
O3 O 0.6414(10) -0.0788(7) 0.0894(4) 0.132(3) Uiso 1 1 d .
C30 C 0.560(2) -0.0365(19) 0.1215(9) 0.226(8) Uiso 1 1 d .
H30A H 0.6031 -0.0393 0.1561 0.271 Uiso 1 1 calc R
H30B H 0.4760 -0.0806 0.1205 0.271 Uiso 1 1 calc R
C31 C 0.5256(19) 0.0862(13) 0.1066(7) 0.169(6) Uiso 1 1 d .
H31A H 0.4456 0.0907 0.0823 0.203 Uiso 1 1 calc R
H31B H 0.5108 0.1316 0.1365 0.203 Uiso 1 1 calc R
C32 C 0.6422(18) 0.1191(15) 0.0845(7) 0.175(6) Uiso 1 1 d .
H32A H 0.6215 0.1413 0.0490 0.210 Uiso 1 1 calc R
H32B H 0.6872 0.1812 0.1032 0.210 Uiso 1 1 calc R
C33 C 0.720(3) 0.024(2) 0.0880(9) 0.244(10) Uiso 1 1 d .
H33A H 0.7820 0.0289 0.1188 0.293 Uiso 1 1 calc R
H33B H 0.7752 0.0217 0.0588 0.293 Uiso 1 1 calc R

loop_
_atom_site_aniso_label
_atom_site_aniso_U_11
_atom_site_aniso_U_22
_atom_site_aniso_U_33
_atom_site_aniso_U_23
_atom_site_aniso_U_13
_atom_site_aniso_U_12
Gd1 0.03191(17) 0.04052(18) 0.03401(18) 0.00184(11) 0.00195(11) 0.00132(11)
O1 0.039(2) 0.044(2) 0.078(3) 0.008(2) -0.002(2) 0.0005(18)
O2 0.038(2) 0.053(3) 0.098(4) 0.019(2) -0.005(2) -0.008(2)
N1 0.049(3) 0.047(3) 0.050(3) 0.016(2) 0.001(2) 0.003(2)
N2 0.035(2) 0.046(3) 0.050(3) 0.009(2) 0.005(2) 0.004(2)
N3 0.034(2) 0.042(3) 0.050(3) 0.008(2) 0.000(2) 0.0017(19)
N4 0.040(3) 0.044(3) 0.084(4) 0.015(3) -0.001(3) 0.005(2)
C1 0.095(8) 0.171(12) 0.039(5) 0.017(6) -0.022(5) -0.057(8)
C2 0.086(6) 0.088(6) 0.070(6) 0.007(5) -0.043(5) 0.012(5)
C3 0.043(4) 0.109(6) 0.072(6) -0.020(5) -0.011(4) 0.000(4)
C4 0.065(5) 0.078(5) 0.079(6) -0.011(4) -0.024(4) -0.015(4)
C5 0.058(5) 0.157(9) 0.067(6) -0.057(6) -0.015(4) 0.020(6)
C6 0.127(8) 0.073(5) 0.047(5) 0.008(4) 0.029(5) -0.006(5)
C7 0.072(6) 0.128(8) 0.072(6) -0.019(6) 0.034(5) -0.008(6)
C8 0.127(9) 0.082(6) 0.060(5) -0.007(4) 0.024(6) 0.044(6)
C9 0.115(8) 0.071(5) 0.063(5) -0.032(4) 0.028(5) -0.021(5)
C10 0.082(6) 0.134(8) 0.044(5) -0.026(5) -0.014(4) 0.016(6)
C11 0.058(4) 0.058(4) 0.052(4) 0.020(3) -0.002(3) 0.008(3)
C12 0.082(6) 0.051(4) 0.073(5) 0.028(4) 0.000(4) -0.010(4)
C13 0.072(5) 0.078(5) 0.067(5) 0.026(4) 0.015(4) -0.019(4)
C14 0.046(3) 0.075(4) 0.066(5) 0.018(4) 0.005(3) -0.008(3)
C15 0.044(3) 0.046(3) 0.039(3) 0.005(3) 0.003(3) -0.003(3)
C16 0.040(3) 0.040(3) 0.046(4) 0.001(2) 0.009(3) 0.004(2)
C17 0.035(3) 0.037(3) 0.066(4) 0.006(3) 0.001(3) 0.000(2)
C18 0.067(5) 0.066(4) 0.060(5) 0.000(4) -0.007(4) 0.014(4)
C19 0.082(6) 0.069(5) 0.074(6) 0.006(4) -0.021(5) 0.005(4)
C20 0.060(5) 0.067(5) 0.108(8) 0.023(5) -0.032(5) 0.002(4)
C21 0.044(4) 0.071(5) 0.105(7) 0.023(5) 0.010(4) 0.016(3)
C22 0.050(4) 0.060(4) 0.078(5) 0.016(4) 0.012(4) 0.011(3)
C23 0.041(3) 0.042(3) 0.041(3) 0.001(2) 0.005(3) 0.003(3)
C24 0.046(3) 0.032(3) 0.065(4) 0.008(3) -0.001(3) 0.004(2)
C25 0.065(5) 0.069(4) 0.056(5) -0.005(3) 0.009(4) -0.003(4)
C26 0.079(6) 0.085(6) 0.085(6) 0.008(5) 0.028(5) -0.007(5)
C27 0.055(5) 0.049(4) 0.148(10) 0.013(5) 0.007(5) -0.007(3)
C28 0.067(5) 0.064(5) 0.104(8) -0.006(5) -0.027(5) -0.014(4)
C29 0.072(5) 0.072(5) 0.058(5) 0.013(4) -0.013(4) -0.003(4)

loop_
_atom_type_symbol
_atom_type_description
_atom_type_scat_dispersion_real
_atom_type_scat_dispersion_imag
_atom_type_scat_source
C C 0.0033 0.0016 'International Tables Vol C Tables 4.2.6.8 and 6.1.1.4'
H H 0.0000 0.0000 'International Tables Vol C Tables 4.2.6.8 and 6.1.1.4'
N N 0.0061 0.0033 'International Tables Vol C Tables 4.2.6.8 and 6.1.1.4'
O O 0.0106 0.0060 'International Tables Vol C Tables 4.2.6.8 and 6.1.1.4'
Gd Gd -0.1653 3.9035 'International Tables Vol C Tables 4.2.6.8 and 6.1.1.4'

loop_
_geom_angle_atom_site_label_1
_geom_angle_atom_site_label_2
_geom_angle_atom_site_label_3
_geom_angle
O1 Gd1 N2 68.79(15)
O1 Gd1 N1 122.43(16)
N2 Gd1 N1 54.07(15)
O1 Gd1 C8 128.0(2)
N2 Gd1 C8 121.9(3)
N1 Gd1 C8 91.1(3)
O1 Gd1 C10 85.2(3)
N2 Gd1 C10 87.4(3)
N1 Gd1 C10 97.8(3)
C8 Gd1 C10 48.9(3)
O1 Gd1 C6 80.3(2)
N2 Gd1 C6 112.8(3)
N1 Gd1 C6 125.7(2)
C8 Gd1 C6 47.9(3)
C10 Gd1 C6 30.3(3)
O1 Gd1 C9 115.1(3)
N2 Gd1 C9 93.0(3)
N1 Gd1 C9 77.1(2)
C8 Gd1 C9 29.5(3)
C10 Gd1 C9 30.4(3)
C6 Gd1 C9 49.5(3)
O1 Gd1 C7 104.2(3)
N2 Gd1 C7 136.4(3)
N1 Gd1 C7 120.8(3)
C8 Gd1 C7 29.8(3)
C10 Gd1 C7 49.1(3)
C6 Gd1 C7 28.4(3)
C9 Gd1 C7 49.5(3)
O1 Gd1 C2 128.9(2)
N2 Gd1 C2 124.5(3)
N1 Gd1 C2 84.0(3)
C8 Gd1 C2 89.2(3)
C10 Gd1 C2 138.0(3)
C6 Gd1 C2 121.5(4)
C9 Gd1 C2 113.0(3)
C7 Gd1 C2 94.1(4)
O1 Gd1 C3 108.9(2)
N2 Gd1 C3 145.1(2)
N1 Gd1 C3 113.5(2)
C8 Gd1 C3 87.9(3)
C10 Gd1 C3 127.5(3)
C6 Gd1 C3 100.6(3)
C9 Gd1 C3 117.3(3)
C7 Gd1 C3 78.5(3)
C2 Gd1 C3 29.5(3)
O1 Gd1 C4 82.2(2)
N2 Gd1 C4 124.1(2)
N1 Gd1 C4 122.9(2)
C8 Gd1 C4 113.7(3)
C10 Gd1 C4 137.7(3)
C6 Gd1 C4 107.5(3)
C9 Gd1 C4 142.8(3)
C7 Gd1 C4 95.7(3)
C2 Gd1 C4 48.4(3)
C3 Gd1 C4 29.0(2)
O1 Gd1 C1 110.8(3)
N2 Gd1 C1 98.3(3)
N1 Gd1 C1 74.1(2)
C8 Gd1 C1 116.5(4)
C10 Gd1 C1 164.0(4)
C6 Gd1 C1 148.8(4)
C9 Gd1 C1 133.8(4)
C7 Gd1 C1 123.1(4)
C2 Gd1 C1 29.3(3)
C3 Gd1 C1 48.5(3)
C4 Gd1 C1 48.9(3)
C23 O1 Gd1 139.7(4)
C11 N1 C15 119.1(5)
C11 N1 Gd1 143.2(4)
C15 N1 Gd1 97.3(3)
C16 N2 C15 119.7(5)
C16 N2 Gd1 136.1(4)
C15 N2 Gd1 99.4(3)
C23 N3 C17 117.7(5)
C23 N3 C16 126.0(5)
C17 N3 C16 116.3(5)
C23 N4 C24 122.9(5)
C23 N4 H4' 116(5)
C24 N4 H4' 121(5)
C2 C1 C5 106.6(9)
C2 C1 Gd1 73.6(5)
C5 C1 Gd1 75.0(5)
C2 C1 H1A 126.1
C5 C1 H1A 126.1
Gd1 C1 H1A 126.1
C3 C2 C1 108.8(9)
C3 C2 Gd1 75.5(4)
C1 C2 Gd1 77.1(5)
C3 C2 H2A 124.9
C1 C2 H2A 124.9
Gd1 C2 H2A 124.9
C4 C3 C2 108.7(8)
C4 C3 Gd1 75.7(4)
C2 C3 Gd1 75.0(4)
C4 C3 H3A 125.1
C2 C3 H3A 125.1
Gd1 C3 H3A 125.1
C3 C4 C5 109.0(9)
C3 C4 Gd1 75.3(4)
C5 C4 Gd1 76.7(5)
C3 C4 H4A 124.8
C5 C4 H4A 124.8
Gd1 C4 H4A 124.8
C4 C5 C1 106.8(9)
C4 C5 Gd1 73.9(5)
C1 C5 Gd1 74.9(5)
C4 C5 H5A 126.1
C1 C5 H5A 126.1
Gd1 C5 H5A 126.1
C7 C6 C10 110.1(9)
C7 C6 Gd1 76.1(5)
C10 C6 Gd1 74.8(5)
C7 C6 H6A 124.5
C10 C6 H6A 124.5
Gd1 C6 H6A 124.5
C6 C7 C8 107.7(9)
C6 C7 Gd1 75.6(5)
C8 C7 Gd1 74.8(5)
C6 C7 H7A 125.5
C8 C7 H7A 125.5
Gd1 C7 H7A 125.5
C9 C8 C7 109.9(9)
C9 C8 Gd1 75.4(5)
C7 C8 Gd1 75.5(5)
C9 C8 H8A 124.6
C7 C8 H8A 124.6
Gd1 C8 H8A 124.6
C8 C9 C10 106.2(8)
C8 C9 Gd1 75.0(5)
C10 C9 Gd1 74.6(4)
C8 C9 H9A 126.2
C10 C9 H9A 126.2
Gd1 C9 H9A 126.2
C6 C10 C9 106.1(9)
C6 C10 Gd1 74.9(5)
C9 C10 Gd1 75.0(5)
C6 C10 H10A 126.2
C9 C10 H10A 126.2
Gd1 C10 H10A 126.2
N1 C11 C12 122.7(6)
N1 C11 H11A 118.6
C12 C11 H11A 118.6
C11 C12 C13 118.1(6)
C11 C12 H12A 121.0
C13 C12 H12A 121.0
C14 C13 C12 120.6(6)
C14 C13 H13A 119.7
C12 C13 H13A 119.7
C13 C14 C15 118.6(7)
C13 C14 H14A 120.7
C15 C14 H14A 120.7
N1 C15 N2 109.0(5)
N1 C15 C14 120.8(5)
N2 C15 C14 130.0(6)
N1 C15 Gd1 55.9(3)
N2 C15 Gd1 53.3(3)
C14 C15 Gd1 172.4(5)
O2 C16 N2 128.8(5)
O2 C16 N3 116.3(5)
N2 C16 N3 114.9(5)
C18 C17 C22 120.5(6)
C18 C17 N3 119.4(6)
C22 C17 N3 120.1(6)
C17 C18 C19 120.8(8)
C17 C18 H18A 119.6
C19 C18 H18A 119.6
C20 C19 C18 118.5(8)
C20 C19 H19A 120.7
C18 C19 H19A 120.7
C21 C20 C19 121.5(7)
C21 C20 H20A 119.2
C19 C20 H20A 119.2
C20 C21 C22 120.5(7)
C20 C21 H21A 119.8
C22 C21 H21A 119.8
C17 C22 C21 118.1(8)
C17 C22 H22A 120.9
C21 C22 H22A 120.9
O1 C23 N4 119.7(5)
O1 C23 N3 124.2(5)
N4 C23 N3 116.1(5)
C29 C24 C25 120.1(7)
C29 C24 N4 121.1(7)
C25 C24 N4 118.8(6)
C24 C25 C26 120.4(8)
C24 C25 H25A 119.8
C26 C25 H25A 119.8
C27 C26 C25 119.3(9)
C27 C26 H26A 120.3
C25 C26 H26A 120.3
C26 C27 C28 121.4(8)
C26 C27 H27A 119.3
C28 C27 H27A 119.3
C27 C28 C29 119.0(8)
C27 C28 H28A 120.5
C29 C28 H28A 120.5
C24 C29 C28 119.8(8)
C24 C29 H29A 120.1
C28 C29 H29A 120.1
C30 O3 C33 92.9(15)
O3 C30 C31 109.4(18)
O3 C30 H30A 109.8
C31 C30 H30A 109.8
O3 C30 H30B 109.8
C31 C30 H30B 109.8
H30A C30 H30B 108.2
C32 C31 C30 101.8(16)
C32 C31 H31A 111.4
C30 C31 H31A 111.4
C32 C31 H31B 111.4
C30 C31 H31B 111.4
H31A C31 H31B 109.3
C33 C32 C31 102.8(18)
C33 C32 H32A 111.2
C31 C32 H32A 111.2
C33 C32 H32B 111.2
C31 C32 H32B 111.2
H32A C32 H32B 109.1
C32 C33 O3 114(2)
C32 C33 H33A 108.8
O3 C33 H33A 108.8
C32 C33 H33B 108.8
O3 C33 H33B 108.8
H33A C33 H33B 107.7

loop_
_geom_bond_atom_site_label_1
_geom_bond_atom_site_label_2
_geom_bond_distance
Gd1 O1 2.304(4)
Gd1 N2 2.414(5)
Gd1 N1 2.479(5)
Gd1 C8 2.659(8)
Gd1 C10 2.660(8)
Gd1 C6 2.662(8)
Gd1 C9 2.664(7)
Gd1 C7 2.667(8)
Gd1 C2 2.678(7)
Gd1 C3 2.683(7)
Gd1 C4 2.689(7)
Gd1 C1 2.722(8)
O1 C23 1.238(7)
O2 C16 1.194(7)
N1 C11 1.347(7)
N1 C15 1.351(7)
N2 C16 1.336(7)
N2 C15 1.382(7)
N3 C23 1.396(7)
N3 C17 1.442(8)
N3 C16 1.449(7)
N4 C23 1.327(7)
N4 C24 1.423(8)
N4 H4' 0.86(2)
C1 C2 1.366(14)
C1 C5 1.415(14)
C1 H1A 0.9800
C2 C3 1.365(13)
C2 H2A 0.9800
C3 C4 1.344(11)
C3 H3A 0.9800
C4 C5 1.372(13)
C4 H4A 0.9800
C5 H5A 0.9800
C6 C7 1.307(13)
C6 C10 1.391(13)
C6 H6A 0.9800
C7 C8 1.369(13)
C7 H7A 0.9800
C8 C9 1.356(12)
C8 H8A 0.9800
C9 C10 1.397(13)
C9 H9A 0.9800
C10 H10A 0.9800
C11 C12 1.355(10)
C11 H11A 0.9300
C12 C13 1.382(11)
C12 H12A 0.9300
C13 C14 1.368(10)
C13 H13A 0.9300
C14 C15 1.388(8)
C14 H14A 0.9300
C17 C18 1.368(10)
C17 C22 1.376(9)
C18 C19 1.373(10)
C18 H18A 0.9300
C19 C20 1.371(12)
C19 H19A 0.9300
C20 C21 1.343(12)
C20 H20A 0.9300
C21 C22 1.397(10)
C21 H21A 0.9300
C22 H22A 0.9300
C24 C29 1.362(10)
C24 C25 1.366(9)
C25 C26 1.375(10)
C25 H25A 0.9300
C26 C27 1.348(13)
C26 H26A 0.9300
C27 C28 1.370(14)
C27 H27A 0.9300
C28 C29 1.383(12)
C28 H28A 0.9300
C29 H29A 0.9300
O3 C30 1.31(2)
O3 C33 1.45(2)
C30 C31 1.54(2)
C30 H30A 0.9700
C30 H30B 0.9700
C31 C32 1.38(2)
C31 H31A 0.9700
C31 H31B 0.9700
C32 C33 1.36(2)
C32 H32A 0.9700
C32 H32B 0.9700
C33 H33A 0.9700
C33 H33B 0.9700
